data_7026523
loop_
_publ_author_name
'Jayarathne, Upul'
'Chandrasekaran, Perumalreddy'
'Jacobsen, Heiko'
'Mague, Joel T.'
'Donahue, James P.'

_publ_section_title
;
 A tungsten-mediated closed cycle of reactivity for the reduction of CO(2)
 to CO.
;
_journal_issue 40
_journal_name_full 'Dalton transactions (Cambridge, England : 2003)'
_journal_page_first 9662
_journal_page_last 9671
_journal_paper_doi 10.1039/c0dt00489h
_journal_volume 39
_journal_year 2010
_chemical_formula_moiety 'C27 H26 Cl2 O2 P2 W, 0.5(C6 H6)'
_chemical_formula_sum 'C30 H29 Cl2 O2 P2 W'
_chemical_formula_weight 738.22
_chemical_name_systematic
;
cis,cis,trans-Dichloro(oxo)carbonylbis(methyldiphenyl
phosphine)tungsten(IV) Hemibenzene solvate
;
_space_group_IT_number 14
_symmetry_cell_setting monoclinic
_symmetry_space_group_name_Hall '-P 2yn'
_symmetry_space_group_name_H-M 'P 1 21/n 1'
_atom_sites_solution_hydrogens geom
_atom_sites_solution_primary direct
_atom_sites_solution_secondary difmap
_audit_creation_method SHELXL-97
_cell_angle_alpha 90.00
_cell_angle_beta 90.775(1)
_cell_angle_gamma 90.00
_cell_formula_units_Z 4
_cell_length_a 9.5417(6)
_cell_length_b 14.6428(9)
_cell_length_c 20.463(1)
_cell_measurement_reflns_used 9848
_cell_measurement_temperature 100(2)
_cell_measurement_theta_max 28.268
_cell_measurement_theta_min 2.343
_cell_volume 2858.8(3)
_computing_cell_refinement 'Bruker APEX2 (Bruker-AXS, 2007)'
_computing_data_collection 'Bruker APEX2 (Bruker-AXS, 2007)'
_computing_data_reduction 'Bruker SAINT+ (Bruker-AXS, 2006)'
_computing_molecular_graphics 'Bruker APEX2 (Bruker-AXS, 2007)'
_computing_publication_material 'Bruker APEX2 (Bruker-AXS, 2007)'
_computing_structure_refinement 'SHELXL-97 (Sheldrick, 1997)'
_computing_structure_solution 'SHELXS-97 (Sheldrick, 1997)'
_diffrn_ambient_temperature 100(2)
_diffrn_measured_fraction_theta_full 0.999
_diffrn_measured_fraction_theta_max 0.999
_diffrn_measurement_device_type 'Bruker-AXS Smart APEX CCD area detector'
_diffrn_measurement_method '\f and \w scans'
_diffrn_radiation_monochromator graphite
_diffrn_radiation_source 'fine-focus sealed tube'
_diffrn_radiation_type MoK\a
_diffrn_radiation_wavelength 0.71073
_diffrn_reflns_av_R_equivalents 0.0498
_diffrn_reflns_av_sigmaI/netI 0.0296
_diffrn_reflns_limit_h_max 12
_diffrn_reflns_limit_h_min -12
_diffrn_reflns_limit_k_max 19
_diffrn_reflns_limit_k_min 0
_diffrn_reflns_limit_l_max 27
_diffrn_reflns_limit_l_min 0
_diffrn_reflns_number 99848
_diffrn_reflns_theta_full 28.28
_diffrn_reflns_theta_max 28.28
_diffrn_reflns_theta_min 2.34
_exptl_absorpt_coefficient_mu 4.366
_exptl_absorpt_correction_T_max 0.7984
_exptl_absorpt_correction_T_min 0.6224
_exptl_absorpt_correction_type multi-scan
_exptl_absorpt_process_details 'TWINABS (Sheldrick, 2007)'
_exptl_crystal_colour purple
_exptl_crystal_density_diffrn 1.715
_exptl_crystal_density_method 'not measured'
_exptl_crystal_description column
_exptl_crystal_F_000 1452
_exptl_crystal_size_max 0.12
_exptl_crystal_size_mid 0.06
_exptl_crystal_size_min 0.05
_refine_diff_density_max 0.963
_refine_diff_density_min -1.099
_refine_diff_density_rms 0.112
_refine_ls_extinction_method none
_refine_ls_goodness_of_fit_ref 1.066
_refine_ls_hydrogen_treatment constr
_refine_ls_matrix_type full
_refine_ls_number_parameters 337
_refine_ls_number_reflns 7090
_refine_ls_number_restraints 0
_refine_ls_restrained_S_all 1.066
_refine_ls_R_factor_all 0.0290
_refine_ls_R_factor_gt 0.0233
_refine_ls_shift/su_max 0.004
_refine_ls_shift/su_mean 0.000
_refine_ls_structure_factor_coef Fsqd
_refine_ls_weighting_details 'calc w=1/[\s^2^(Fo^2^)+(0.0088P)^2^+4.0822P] where P=(Fo^2^+2Fc^2^)/3'
_refine_ls_weighting_scheme calc
_refine_ls_wR_factor_gt 0.0456
_refine_ls_wR_factor_ref 0.0478
_reflns_number_gt 6335
_reflns_number_total 7090
_reflns_threshold_expression >2\s(I)
_cod_data_source_file c0dt00489h.txt
_cod_data_source_block jpd196_0m
_cod_depositor_comments
;
The following automatic conversions were performed:

'_symmetry_cell_setting' value 'Monoclinic' changed to 'monoclinic'
according to /home/saulius/struct/CIF-dictionaries/cif_core.dic
dictionary named 'cif_core.dic' version 2.4.2 from 2011-04-26.

Automatic conversion script
Id: cif_fix_values 1891 2012-01-12 08:04:46Z andrius 
;
_cod_original_sg_symbol_H-M P2(1)/n
_cod_database_code 7026523

loop_
_symmetry_equiv_pos_as_xyz
'x, y, z'
'-x+1/2, y+1/2, -z+1/2'
'-x, -y, -z'
'x-1/2, -y-1/2, z-1/2'

loop_
_atom_site_label
_atom_site_type_symbol
_atom_site_fract_x
_atom_site_fract_y
_atom_site_fract_z
_atom_site_U_iso_or_equiv
_atom_site_adp_type
_atom_site_occupancy
_atom_site_symmetry_multiplicity
_atom_site_calc_flag
_atom_site_refinement_flags
W1 W 0.394498(11) 0.160784(7) 0.108071(5) 0.01081(3) Uani 1 1 d .
Cl1 Cl 0.26646(7) 0.29731(5) 0.13927(3) 0.01667(13) Uani 1 1 d .
Cl2 Cl 0.59803(7) 0.19910(5) 0.18095(3) 0.01560(13) Uani 1 1 d .
P1 P 0.31344(7) 0.08961(5) 0.21360(3) 0.01199(13) Uani 1 1 d .
P2 P 0.52720(7) 0.26533(5) 0.03133(3) 0.01221(13) Uani 1 1 d .
O1 O 0.27636(19) 0.11075(14) 0.05544(9) 0.0165(4) Uani 1 1 d .
O2 O 0.6013(2) -0.00400(15) 0.07898(11) 0.0236(5) Uani 1 1 d .
C1 C 0.4230(3) -0.00333(19) 0.24288(13) 0.0149(5) Uani 1 1 d .
C2 C 0.5086(3) 0.0049(2) 0.29812(15) 0.0195(6) Uani 1 1 d .
H2 H 0.5102 0.0604 0.3222 0.023 Uiso 1 1 calc R
C3 C 0.5920(3) -0.0682(2) 0.31814(16) 0.0262(7) Uani 1 1 d .
H3 H 0.6502 -0.0622 0.3559 0.031 Uiso 1 1 calc R
C4 C 0.5911(3) -0.1486(2) 0.28388(17) 0.0255(7) Uani 1 1 d .
H4 H 0.6479 -0.1982 0.2981 0.031 Uiso 1 1 calc R
C5 C 0.5067(3) -0.1574(2) 0.22797(16) 0.0223(6) Uani 1 1 d .
H5 H 0.5062 -0.2130 0.2040 0.027 Uiso 1 1 calc R
C6 C 0.4239(3) -0.0851(2) 0.20771(14) 0.0177(6) Uani 1 1 d .
H6 H 0.3670 -0.0911 0.1695 0.021 Uiso 1 1 calc R
C7 C 0.1379(3) 0.04134(19) 0.20696(13) 0.0138(5) Uani 1 1 d .
C8 C 0.1004(3) -0.0401(2) 0.23730(14) 0.0168(6) Uani 1 1 d .
H8 H 0.1676 -0.0727 0.2628 0.020 Uiso 1 1 calc R
C9 C -0.0358(3) -0.0740(2) 0.23018(15) 0.0203(6) Uani 1 1 d .
H9 H -0.0609 -0.1298 0.2507 0.024 Uiso 1 1 calc R
C10 C -0.1342(3) -0.0265(2) 0.19335(15) 0.0224(6) Uani 1 1 d .
H10 H -0.2268 -0.0495 0.1886 0.027 Uiso 1 1 calc R
C11 C -0.0974(3) 0.0552(2) 0.16333(16) 0.0234(7) Uani 1 1 d .
H11 H -0.1650 0.0878 0.1381 0.028 Uiso 1 1 calc R
C12 C 0.0378(3) 0.0890(2) 0.17016(15) 0.0200(6) Uani 1 1 d .
H12 H 0.0624 0.1448 0.1497 0.024 Uiso 1 1 calc R
C13 C 0.3026(3) 0.1700(2) 0.28111(14) 0.0192(6) Uani 1 1 d .
H13A H 0.2350 0.2181 0.2700 0.029 Uiso 1 1 calc R
H13B H 0.3950 0.1973 0.2893 0.029 Uiso 1 1 calc R
H13C H 0.2721 0.1378 0.3204 0.029 Uiso 1 1 calc R
C14 C 0.6978(3) 0.2206(2) 0.00854(13) 0.0145(5) Uani 1 1 d .
C15 C 0.8217(3) 0.2497(2) 0.03857(14) 0.0188(6) Uani 1 1 d .
H15 H 0.8198 0.2983 0.0693 0.023 Uiso 1 1 calc R
C16 C 0.9485(3) 0.2079(2) 0.02372(15) 0.0212(6) Uani 1 1 d .
H16 H 1.0327 0.2285 0.0441 0.025 Uiso 1 1 calc R
C17 C 0.9527(3) 0.1369(2) -0.02027(15) 0.0222(6) Uani 1 1 d .
H17 H 1.0393 0.1082 -0.0299 0.027 Uiso 1 1 calc R
C18 C 0.8295(3) 0.1074(2) -0.05061(16) 0.0256(7) Uani 1 1 d .
H18 H 0.8319 0.0589 -0.0814 0.031 Uiso 1 1 calc R
C19 C 0.7033(3) 0.1489(2) -0.03587(15) 0.0230(7) Uani 1 1 d .
H19 H 0.6193 0.1280 -0.0564 0.028 Uiso 1 1 calc R
C20 C 0.4376(3) 0.29180(19) -0.04595(13) 0.0142(5) Uani 1 1 d .
C21 C 0.3184(3) 0.2441(2) -0.06636(14) 0.0164(6) Uani 1 1 d .
H21 H 0.2844 0.1948 -0.0409 0.020 Uiso 1 1 calc R
C22 C 0.2488(3) 0.2689(2) -0.12428(15) 0.0215(6) Uani 1 1 d .
H22 H 0.1675 0.2364 -0.1381 0.026 Uiso 1 1 calc R
C23 C 0.2979(3) 0.3405(2) -0.16154(14) 0.0211(6) Uani 1 1 d .
H23 H 0.2497 0.3574 -0.2007 0.025 Uiso 1 1 calc R
C24 C 0.4176(4) 0.3880(2) -0.14189(15) 0.0248(7) Uani 1 1 d .
H24 H 0.4514 0.4371 -0.1675 0.030 Uiso 1 1 calc R
C25 C 0.4875(3) 0.3631(2) -0.08461(15) 0.0222(6) Uani 1 1 d .
H25 H 0.5701 0.3949 -0.0716 0.027 Uiso 1 1 calc R
C26 C 0.5629(3) 0.3768(2) 0.06712(14) 0.0181(6) Uani 1 1 d .
H26A H 0.6077 0.3689 0.1101 0.027 Uiso 1 1 calc R
H26B H 0.4747 0.4103 0.0719 0.027 Uiso 1 1 calc R
H26C H 0.6255 0.4112 0.0386 0.027 Uiso 1 1 calc R
C27 C 0.5282(3) 0.0550(2) 0.09013(13) 0.0148(5) Uani 1 1 d .
C28 C 0.4830(4) 0.0756(3) 0.46054(17) 0.0345(8) Uani 1 1 d .
H28 H 0.4710 0.1278 0.4335 0.041 Uiso 1 1 calc R
C29 C 0.3862(4) 0.0056(3) 0.45797(17) 0.0340(8) Uani 1 1 d .
H29 H 0.3081 0.0094 0.4288 0.041 Uiso 1 1 calc R
C30 C 0.4026(4) -0.0697(3) 0.49740(17) 0.0353(9) Uani 1 1 d .
H30 H 0.3354 -0.1175 0.4958 0.042 Uiso 1 1 calc R

loop_
_atom_site_aniso_label
_atom_site_aniso_U_11
_atom_site_aniso_U_22
_atom_site_aniso_U_33
_atom_site_aniso_U_23
_atom_site_aniso_U_13
_atom_site_aniso_U_12
W1 0.01074(5) 0.01059(5) 0.01107(5) -0.00027(4) -0.00060(3) -0.00016(4)
Cl1 0.0163(3) 0.0146(3) 0.0191(3) -0.0002(3) 0.0001(2) 0.0032(2)
Cl2 0.0127(3) 0.0175(3) 0.0164(3) -0.0004(3) -0.0038(2) -0.0013(2)
P1 0.0117(3) 0.0118(3) 0.0124(3) 0.0005(3) 0.0002(2) 0.0020(3)
P2 0.0129(3) 0.0113(3) 0.0124(3) 0.0003(3) -0.0008(3) -0.0014(3)
O1 0.0132(9) 0.0193(11) 0.0168(10) 0.0010(8) -0.0026(8) -0.0014(8)
O2 0.0248(11) 0.0193(11) 0.0267(11) -0.0029(9) 0.0035(9) 0.0045(9)
C1 0.0132(12) 0.0156(14) 0.0160(13) 0.0043(11) 0.0029(10) 0.0000(10)
C2 0.0170(13) 0.0194(15) 0.0219(15) 0.0024(12) -0.0012(11) 0.0008(11)
C3 0.0188(15) 0.0313(18) 0.0281(17) 0.0105(14) -0.0056(13) 0.0032(13)
C4 0.0166(14) 0.0216(16) 0.0384(18) 0.0145(14) 0.0045(13) 0.0055(12)
C5 0.0176(13) 0.0176(14) 0.0320(16) 0.0052(13) 0.0083(12) 0.0038(12)
C6 0.0170(13) 0.0184(14) 0.0178(14) 0.0002(12) 0.0019(11) 0.0025(11)
C7 0.0123(12) 0.0134(13) 0.0159(13) -0.0002(11) 0.0022(10) 0.0023(10)
C8 0.0173(13) 0.0180(14) 0.0151(13) 0.0030(11) 0.0017(11) 0.0011(11)
C9 0.0226(15) 0.0131(14) 0.0253(15) 0.0027(12) 0.0052(12) -0.0027(11)
C10 0.0144(13) 0.0250(16) 0.0276(16) 0.0039(13) 0.0015(12) -0.0039(12)
C11 0.0136(13) 0.0250(16) 0.0315(17) 0.0066(14) -0.0021(12) 0.0025(12)
C12 0.0162(13) 0.0146(14) 0.0292(16) 0.0058(12) 0.0017(12) 0.0010(11)
C13 0.0237(14) 0.0192(15) 0.0148(13) -0.0020(12) 0.0013(11) 0.0051(12)
C14 0.0137(12) 0.0167(14) 0.0132(12) 0.0018(11) -0.0010(10) -0.0006(10)
C15 0.0175(14) 0.0215(15) 0.0173(14) -0.0029(12) -0.0030(11) -0.0009(11)
C16 0.0143(13) 0.0255(17) 0.0236(15) 0.0042(13) -0.0042(11) -0.0014(12)
C17 0.0172(14) 0.0221(16) 0.0275(16) 0.0036(13) 0.0039(12) 0.0027(12)
C18 0.0221(15) 0.0240(17) 0.0307(17) -0.0123(14) 0.0032(13) -0.0008(13)
C19 0.0162(14) 0.0262(17) 0.0266(16) -0.0076(13) -0.0007(12) -0.0030(12)
C20 0.0165(13) 0.0144(13) 0.0117(12) 0.0005(11) 0.0003(10) 0.0033(10)
C21 0.0176(13) 0.0170(14) 0.0145(13) 0.0008(11) -0.0014(11) -0.0006(11)
C22 0.0171(14) 0.0279(17) 0.0194(14) -0.0036(13) -0.0021(11) 0.0017(12)
C23 0.0249(15) 0.0235(15) 0.0149(13) -0.0013(13) -0.0021(11) 0.0115(13)
C24 0.0362(18) 0.0180(15) 0.0201(15) 0.0063(13) 0.0009(13) 0.0021(13)
C25 0.0239(15) 0.0210(16) 0.0218(15) 0.0032(12) -0.0029(12) -0.0037(12)
C26 0.0215(14) 0.0127(13) 0.0201(14) -0.0023(12) 0.0000(11) -0.0009(11)
C27 0.0147(12) 0.0164(14) 0.0132(13) 0.0012(11) -0.0011(10) -0.0050(11)
C28 0.056(2) 0.0261(18) 0.0213(16) -0.0005(14) 0.0002(16) -0.0044(17)
C29 0.0341(19) 0.040(2) 0.0277(18) -0.0079(16) -0.0015(15) -0.0038(16)
C30 0.046(2) 0.0309(19) 0.0296(18) -0.0044(16) 0.0071(16) -0.0204(17)

loop_
_atom_type_symbol
_atom_type_description
_atom_type_scat_dispersion_real
_atom_type_scat_dispersion_imag
_atom_type_scat_source
C C 0.0033 0.0016 'International Tables Vol C Tables 4.2.6.8 and 6.1.1.4'
H H 0.0000 0.0000 'International Tables Vol C Tables 4.2.6.8 and 6.1.1.4'
O O 0.0106 0.0060 'International Tables Vol C Tables 4.2.6.8 and 6.1.1.4'
P P 0.1023 0.0942 'International Tables Vol C Tables 4.2.6.8 and 6.1.1.4'
Cl Cl 0.1484 0.1585 'International Tables Vol C Tables 4.2.6.8 and 6.1.1.4'
W W -0.8490 6.8722 'International Tables Vol C Tables 4.2.6.8 and 6.1.1.4'

loop_
_geom_angle_atom_site_label_1
_geom_angle_atom_site_label_2
_geom_angle_atom_site_label_3
_geom_angle
_geom_angle_site_symmetry_1
_geom_angle_site_symmetry_3
O1 W1 C27 88.28(10) . .
O1 W1 Cl1 100.83(7) . .
C27 W1 Cl1 170.83(8) . .
O1 W1 Cl2 166.33(7) . .
C27 W1 Cl2 78.18(8) . .
Cl1 W1 Cl2 92.75(2) . .
O1 W1 P1 98.88(7) . .
C27 W1 P1 92.28(8) . .
Cl1 W1 P1 87.37(2) . .
Cl2 W1 P1 80.04(2) . .
O1 W1 P2 101.43(7) . .
C27 W1 P2 91.62(8) . .
Cl1 W1 P2 85.61(2) . .
Cl2 W1 P2 81.01(2) . .
P1 W1 P2 159.42(2) . .
C1 P1 C13 105.84(13) . .
C1 P1 C7 105.01(13) . .
C13 P1 C7 104.25(13) . .
C1 P1 W1 114.21(9) . .
C13 P1 W1 113.78(10) . .
C7 P1 W1 112.83(9) . .
C26 P2 C14 105.24(13) . .
C26 P2 C20 103.94(13) . .
C14 P2 C20 105.30(12) . .
C26 P2 W1 112.55(10) . .
C14 P2 W1 113.30(9) . .
C20 P2 W1 115.51(9) . .
C2 C1 C6 119.0(3) . .
C2 C1 P1 122.2(2) . .
C6 C1 P1 118.7(2) . .
C1 C2 C3 120.0(3) . .
C1 C2 H2 120.0 . .
C3 C2 H2 120.0 . .
C4 C3 C2 120.7(3) . .
C4 C3 H3 119.7 . .
C2 C3 H3 119.7 . .
C3 C4 C5 119.9(3) . .
C3 C4 H4 120.0 . .
C5 C4 H4 120.0 . .
C6 C5 C4 119.7(3) . .
C6 C5 H5 120.1 . .
C4 C5 H5 120.1 . .
C5 C6 C1 120.7(3) . .
C5 C6 H6 119.7 . .
C1 C6 H6 119.7 . .
C8 C7 C12 119.4(3) . .
C8 C7 P1 122.7(2) . .
C12 C7 P1 117.9(2) . .
C7 C8 C9 120.1(3) . .
C7 C8 H8 120.0 . .
C9 C8 H8 120.0 . .
C10 C9 C8 120.1(3) . .
C10 C9 H9 119.9 . .
C8 C9 H9 119.9 . .
C9 C10 C11 119.9(3) . .
C9 C10 H10 120.0 . .
C11 C10 H10 120.0 . .
C12 C11 C10 120.2(3) . .
C12 C11 H11 119.9 . .
C10 C11 H11 119.9 . .
C11 C12 C7 120.3(3) . .
C11 C12 H12 119.8 . .
C7 C12 H12 119.8 . .
P1 C13 H13A 109.5 . .
P1 C13 H13B 109.5 . .
H13A C13 H13B 109.5 . .
P1 C13 H13C 109.5 . .
H13A C13 H13C 109.5 . .
H13B C13 H13C 109.5 . .
C19 C14 C15 118.8(3) . .
C19 C14 P2 118.8(2) . .
C15 C14 P2 122.2(2) . .
C14 C15 C16 120.2(3) . .
C14 C15 H15 119.9 . .
C16 C15 H15 119.9 . .
C17 C16 C15 120.5(3) . .
C17 C16 H16 119.7 . .
C15 C16 H16 119.7 . .
C16 C17 C18 119.7(3) . .
C16 C17 H17 120.2 . .
C18 C17 H17 120.2 . .
C19 C18 C17 119.9(3) . .
C19 C18 H18 120.1 . .
C17 C18 H18 120.1 . .
C18 C19 C14 120.9(3) . .
C18 C19 H19 119.5 . .
C14 C19 H19 119.5 . .
C21 C20 C25 119.2(3) . .
C21 C20 P2 121.5(2) . .
C25 C20 P2 119.2(2) . .
C20 C21 C22 120.0(3) . .
C20 C21 H21 120.0 . .
C22 C21 H21 120.0 . .
C23 C22 C21 120.3(3) . .
C23 C22 H22 119.8 . .
C21 C22 H22 119.8 . .
C22 C23 C24 120.1(3) . .
C22 C23 H23 119.9 . .
C24 C23 H23 119.9 . .
C25 C24 C23 119.8(3) . .
C25 C24 H24 120.1 . .
C23 C24 H24 120.1 . .
C24 C25 C20 120.6(3) . .
C24 C25 H25 119.7 . .
C20 C25 H25 119.7 . .
P2 C26 H26A 109.5 . .
P2 C26 H26B 109.5 . .
H26A C26 H26B 109.5 . .
P2 C26 H26C 109.5 . .
H26A C26 H26C 109.5 . .
H26B C26 H26C 109.5 . .
O2 C27 W1 178.6(3) . .
C29 C28 C30 119.9(3) . 3_656
C29 C28 H28 120.1 . .
C30 C28 H28 120.1 3_656 .
C30 C29 C28 120.2(3) . .
C30 C29 H29 119.9 . .
C28 C29 H29 119.9 . .
C29 C30 C28 119.9(3) . 3_656
C29 C30 H30 120.1 . .
C28 C30 H30 120.1 3_656 .

loop_
_geom_bond_atom_site_label_1
_geom_bond_atom_site_label_2
_geom_bond_distance
_geom_bond_site_symmetry_2
W1 O1 1.7130(19) .
W1 C27 2.043(3) .
W1 Cl1 2.4326(7) .
W1 Cl2 2.4964(7) .
W1 P1 2.5284(7) .
W1 P2 2.5429(7) .
P1 C1 1.813(3) .
P1 C13 1.819(3) .
P1 C7 1.822(3) .
P2 C26 1.819(3) .
P2 C14 1.822(3) .
P2 C20 1.829(3) .
O2 C27 1.135(3) .
C1 C2 1.391(4) .
C1 C6 1.397(4) .
C2 C3 1.392(4) .
C2 H2 0.9500 .
C3 C4 1.370(5) .
C3 H3 0.9500 .
C4 C5 1.396(5) .
C4 H4 0.9500 .
C5 C6 1.381(4) .
C5 H5 0.9500 .
C6 H6 0.9500 .
C7 C8 1.394(4) .
C7 C12 1.395(4) .
C8 C9 1.397(4) .
C8 H8 0.9500 .
C9 C10 1.384(4) .
C9 H9 0.9500 .
C10 C11 1.391(4) .
C10 H10 0.9500 .
C11 C12 1.387(4) .
C11 H11 0.9500 .
C12 H12 0.9500 .
C13 H13A 0.9800 .
C13 H13B 0.9800 .
C13 H13C 0.9800 .
C14 C19 1.390(4) .
C14 C15 1.392(4) .
C15 C16 1.393(4) .
C15 H15 0.9500 .
C16 C17 1.376(4) .
C16 H16 0.9500 .
C17 C18 1.391(4) .
C17 H17 0.9500 .
C18 C19 1.385(4) .
C18 H18 0.9500 .
C19 H19 0.9500 .
C20 C21 1.393(4) .
C20 C25 1.398(4) .
C21 C22 1.399(4) .
C21 H21 0.9500 .
C22 C23 1.381(4) .
C22 H22 0.9500 .
C23 C24 1.392(5) .
C23 H23 0.9500 .
C24 C25 1.389(4) .
C24 H24 0.9500 .
C25 H25 0.9500 .
C26 H26A 0.9800 .
C26 H26B 0.9800 .
C26 H26C 0.9800 .
C28 C29 1.380(5) .
C28 C30 1.384(5) 3_656
C28 H28 0.9500 .
C29 C30 1.373(5) .
C29 H29 0.9500 .
C30 C28 1.384(5) 3_656
C30 H30 0.9500 .
